data_4067930
loop_
_publ_author_name
'Brun, Sandra'
'Torrent, Anna'
'Pla-Quintana, Anna'
'Roglans, Anna'
'Fontrodona, Xavier'
'Benet-Buchholz, Jordi'
'Parella, Teodor'

_publ_section_title
;
 Rhodium(I)-Catalyzed [2 + 2 + 2] Cycloaddition Reactions of Triacetylenic
 15-Membered Aza Macrocycles: A Comparative Structural Study
;
_journal_issue 1
_journal_name_full Organometallics
_journal_page_first 318
_journal_paper_doi 10.1021/om200927f
_journal_volume 31
_journal_year 2012
_chemical_absolute_configuration ad
_chemical_formula_sum 'C34 H35 Cl2 N3 O6 S3'
_chemical_formula_weight 748.73
_chemical_name_systematic
; 
 ? 
;
_space_group_IT_number 160
_symmetry_cell_setting rhombohedral
_symmetry_space_group_name_Hall 'R 3 -2"'
_symmetry_space_group_name_H-M 'R 3 m :H'
_atom_sites_solution_hydrogens geom
_atom_sites_solution_primary direct
_atom_sites_solution_secondary difmap
_audit_creation_method SHELXL-97
_cell_angle_alpha 90.00
_cell_angle_beta 90.00
_cell_angle_gamma 120.00
_cell_formula_units_Z 3
_cell_length_a 17.866(3)
_cell_length_b 17.866(3)
_cell_length_c 9.887(3)
_cell_measurement_temperature 153(2)
_cell_volume 2733.1(11)
_computing_cell_refinement 'Bruker APEX2 v2009.1-0'
_computing_data_collection 'Bruker APEX2 v2009.1-0'
_computing_data_reduction 'Bruker SAINT V7.60A'
_computing_molecular_graphics 'Bruker SHELXTL'
_computing_publication_material 'Bruker SHELXTL'
_computing_structure_refinement 'SHELXS-97 (Sheldrick, 2008)'
_computing_structure_solution 'SHELXS-97 (Sheldrick, 2008)'
_diffrn_ambient_temperature 153(2)
_diffrn_detector_area_resol_mean 512
_diffrn_detector_type 'Smart 1000 CCD area detector'
_diffrn_measured_fraction_theta_full 0.999
_diffrn_measured_fraction_theta_max 0.999
_diffrn_measurement_device_type 'four-circle diffractometer Bruker P4'
_diffrn_measurement_method
;
 Fullsphere data collection, phi and omega scans,
 in omega at 0.3 deg scan width, three runs with 98, 67 and 67 frames, phi=0 deg
 in phi at 0.3 deg scan width, two runs with 1207 frames, omega=-32 deg
;
_diffrn_measurement_specimen_support 'magnetic support whith 10 micron nylon fiber cryoloop'
_diffrn_radiation_monochromator graphite
_diffrn_radiation_type MoK\a
_diffrn_radiation_wavelength 0.71073
_diffrn_reflns_av_R_equivalents 0.1885
_diffrn_reflns_av_sigmaI/netI 0.1750
_diffrn_reflns_limit_h_max 24
_diffrn_reflns_limit_h_min -24
_diffrn_reflns_limit_k_max 24
_diffrn_reflns_limit_k_min -24
_diffrn_reflns_limit_l_max 13
_diffrn_reflns_limit_l_min -13
_diffrn_reflns_number 11782
_diffrn_reflns_theta_full 29.06
_diffrn_reflns_theta_max 29.06
_diffrn_reflns_theta_min 2.28
_diffrn_source 'rotating anode X-ray tube'
_diffrn_source_current 200
_diffrn_source_power 40
_diffrn_source_size '10 mm x 0.5 mm fine focus'
_diffrn_source_type 'MACScience Co. M18X-HF'
_exptl_absorpt_coefficient_mu 0.397
_exptl_absorpt_correction_T_max 1.000000
_exptl_absorpt_correction_T_min 0.914673
_exptl_absorpt_correction_type empirical
_exptl_absorpt_process_details
; 
 SADABS Version 2008/1 Bruker-Nonius
 Blessing, Acta Cryst. (1995) A51 33-38
;
_exptl_crystal_colour colorless
_exptl_crystal_density_diffrn 1.365
_exptl_crystal_density_method 'not measured'
_exptl_crystal_description neddle
_exptl_crystal_F_000 1170
_exptl_crystal_size_max 0.30
_exptl_crystal_size_mid 0.02
_exptl_crystal_size_min 0.01
_refine_diff_density_max 0.810
_refine_diff_density_min -0.679
_refine_diff_density_rms 0.093
_refine_ls_abs_structure_details 'Flack H D (1983), Acta Cryst. A39, 876-881'
_refine_ls_abs_structure_Flack 0.1(2)
_refine_ls_extinction_method none
_refine_ls_goodness_of_fit_ref 0.886
_refine_ls_hydrogen_treatment noref
_refine_ls_matrix_type full
_refine_ls_number_parameters 89
_refine_ls_number_reflns 1773
_refine_ls_number_restraints 28
_refine_ls_restrained_S_all 0.888
_refine_ls_R_factor_all 0.1394
_refine_ls_R_factor_gt 0.0655
_refine_ls_shift/su_max 0.000
_refine_ls_shift/su_mean 0.000
_refine_ls_structure_factor_coef Fsqd
_refine_ls_weighting_details 'calc w=1/[\s^2^(Fo^2^)+(0.0719P)^2^+0.0000P] where P=(Fo^2^+2Fc^2^)/3'
_refine_ls_weighting_scheme calc
_refine_ls_wR_factor_gt 0.1386
_refine_ls_wR_factor_ref 0.1598
_reflns_number_gt 891
_reflns_number_total 1773
_reflns_threshold_expression >2sigma(I)
_cod_data_source_file om200927f_si_003.cif
_cod_data_source_block at114gig_2f
_cod_depositor_comments
;
The following automatic conversions were performed:
'_diffrn_measurement_specimen_suppport' tag replaced with
'_diffrn_measurement_specimen_support'.

Automatic conversion script
Id: cif_correct_tags 1440 2010-10-19 06:21:57Z saulius 

The following automatic conversions were performed:

'_symmetry_cell_setting' value 'Rhombohedral' changed to
'rhombohedral' according to
/home/saulius/struct/CIF-dictionaries/cif_core.dic dictionary named
'cif_core.dic' version 2.4.1 from 2010-06-29.

Automatic conversion script
Id: cif_fix_values 1715 2011-07-08 13:25:40Z adriana 
;
_cod_original_cell_volume 2733.1(10)
_cod_original_sg_symbol_H-M R3m
_cod_database_code 4067930

loop_
_symmetry_equiv_pos_as_xyz
'x, y, z'
'-y, x-y, z'
'-x+y, -x, z'
'-y, -x, z'
'-x+y, y, z'
'x, x-y, z'
'x+2/3, y+1/3, z+1/3'
'-y+2/3, x-y+1/3, z+1/3'
'-x+y+2/3, -x+1/3, z+1/3'
'-y+2/3, -x+1/3, z+1/3'
'-x+y+2/3, y+1/3, z+1/3'
'x+2/3, x-y+1/3, z+1/3'
'x+1/3, y+2/3, z+2/3'
'-y+1/3, x-y+2/3, z+2/3'
'-x+y+1/3, -x+2/3, z+2/3'
'-y+1/3, -x+2/3, z+2/3'
'-x+y+1/3, y+2/3, z+2/3'
'x+1/3, x-y+2/3, z+2/3'

loop_
_atom_site_label
_atom_site_type_symbol
_atom_site_fract_x
_atom_site_fract_y
_atom_site_fract_z
_atom_site_U_iso_or_equiv
_atom_site_adp_type
_atom_site_occupancy
_atom_site_symmetry_multiplicity
_atom_site_calc_flag
_atom_site_refinement_flags
S1 S 0.64741(10) 0.82370(5) -0.29391(19) 0.0193(4) Uani 1 2 d S
O1 O 0.6881(2) 0.9139(2) -0.3288(3) 0.0296(10) Uani 1 1 d .
N1 N 0.5547(3) 0.77736(17) -0.3673(6) 0.0181(13) Uani 1 2 d S
C1 C 0.5015(3) 0.6820(3) -0.3648(5) 0.0217(12) Uani 1 1 d .
H1A H 0.5109 0.6582 -0.2802 0.026 Uiso 1 1 calc R
H1B H 0.5147 0.6560 -0.4431 0.026 Uiso 1 1 calc R
C2 C 0.4102(3) 0.6662(3) -0.3724(5) 0.0172(10) Uani 1 1 d .
C3 C 0.6293(4) 0.8146(2) -0.1165(7) 0.0198(15) Uani 1 2 d S
C4 C 0.6224(3) 0.7434(3) -0.0498(5) 0.0223(12) Uani 1 1 d .
H4A H 0.6271 0.6999 -0.0979 0.027 Uiso 1 1 calc R
C5 C 0.6084(4) 0.7369(4) 0.0897(5) 0.0333(15) Uani 1 1 d .
H5A H 0.6032 0.6884 0.1373 0.040 Uiso 1 1 calc R
C6 C 0.6020(6) 0.8010(3) 0.1592(8) 0.0335(19) Uani 1 2 d S
C7 C 0.5924(8) 0.7962(4) 0.3109(10) 0.061(3) Uani 1 2 d SU
H7A H 0.6491 0.8246 0.3513 0.073 Uiso 1 2 d SR
H7B H 0.5615 0.8250 0.3401 0.073 Uiso 1 1 d R
Cl1A Cl 0.3333 0.6667 0.248(2) 0.3275(13) Uani 1 6 d SDU
Cl2A Cl 0.3333 0.6667 -0.006(3) 0.4651(13) Uani 1 6 d SDU
C1A C 0.3747(7) 0.6253(7) 0.122(2) 0.104(2) Uani 0.33 2 d SPDU
H1AA H 0.4365 0.6519 0.1226 0.124 Uiso 0.33 1 d PR

loop_
_atom_site_aniso_label
_atom_site_aniso_U_11
_atom_site_aniso_U_22
_atom_site_aniso_U_33
_atom_site_aniso_U_23
_atom_site_aniso_U_13
_atom_site_aniso_U_12
S1 0.0115(8) 0.0215(7) 0.0217(8) 0.0001(4) 0.0001(9) 0.0057(4)
O1 0.024(2) 0.024(2) 0.029(2) 0.0075(16) -0.0020(17) 0.0035(17)
N1 0.020(3) 0.020(2) 0.014(3) -0.0012(12) -0.002(2) 0.0102(16)
C1 0.018(3) 0.014(3) 0.030(3) 0.003(2) 0.002(2) 0.006(2)
C2 0.016(2) 0.018(2) 0.017(2) 0.000(2) -0.003(2) 0.0072(19)
C3 0.019(4) 0.026(3) 0.012(3) 0.0012(14) 0.002(3) 0.0093(18)
C4 0.026(3) 0.024(3) 0.024(3) -0.005(2) -0.001(2) 0.017(2)
C5 0.051(4) 0.035(3) 0.021(3) 0.000(2) -0.002(3) 0.027(3)
C6 0.046(5) 0.039(3) 0.018(4) 0.0007(17) 0.001(3) 0.023(2)
C7 0.094(7) 0.072(5) 0.023(5) 0.003(2) 0.006(5) 0.047(3)
Cl1A 0.3276(12) 0.3276(12) 0.3272(17) 0.000 0.000 0.1638(6)
Cl2A 0.4652(13) 0.4652(13) 0.4649(18) 0.000 0.000 0.2326(6)
C1A 0.104(2) 0.104(2) 0.104(2) -0.0001(7) 0.0001(7) 0.0519(13)

loop_
_atom_type_symbol
_atom_type_description
_atom_type_scat_dispersion_real
_atom_type_scat_dispersion_imag
_atom_type_scat_source
C C 0.0033 0.0016 'International Tables Vol C Tables 4.2.6.8 and 6.1.1.4'
H H 0.0000 0.0000 'International Tables Vol C Tables 4.2.6.8 and 6.1.1.4'
N N 0.0061 0.0033 'International Tables Vol C Tables 4.2.6.8 and 6.1.1.4'
O O 0.0106 0.0060 'International Tables Vol C Tables 4.2.6.8 and 6.1.1.4'
Cl Cl 0.1484 0.1585 'International Tables Vol C Tables 4.2.6.8 and 6.1.1.4'
S S 0.1246 0.1234 'International Tables Vol C Tables 4.2.6.8 and 6.1.1.4'

loop_
_geom_angle_atom_site_label_1
_geom_angle_atom_site_label_2
_geom_angle_atom_site_label_3
_geom_angle
_geom_angle_site_symmetry_1
_geom_angle_site_symmetry_3
O1 S1 O1 120.1(3) 6_565 .
O1 S1 N1 106.42(17) 6_565 .
O1 S1 N1 106.42(17) . .
O1 S1 C3 107.82(18) 6_565 .
O1 S1 C3 107.81(18) . .
N1 S1 C3 107.7(3) . .
C1 N1 C1 112.3(5) 6_565 .
C1 N1 S1 119.3(3) 6_565 .
C1 N1 S1 119.3(3) . .
N1 C1 C2 103.1(4) . .
C2 C2 C2 120.003(2) 4_665 6_565
C2 C2 C1 129.3(2) 4_665 .
C2 C2 C1 110.6(2) 6_565 .
C4 C3 C4 122.3(6) . 6_565
C4 C3 S1 118.9(3) . .
C4 C3 S1 118.9(3) 6_565 .
C3 C4 C5 118.5(5) . .
C6 C5 C4 120.4(6) . .
C5 C6 C5 119.9(7) 6_565 .
C5 C6 C7 120.0(4) 6_565 .
C5 C6 C7 120.0(4) . .
C1A Cl1A C1A 76.6(14) 2_665 3_565
C1A Cl1A C1A 76.6(14) 2_665 .
C1A Cl1A C1A 76.6(13) 3_565 .
C1A Cl2A C1A 76.0(13) 2_665 3_565
C1A Cl2A C1A 76.0(13) 2_665 .
C1A Cl2A C1A 76.0(13) 3_565 .
Cl1A C1A Cl2A 89.0(17) . .

loop_
_geom_bond_atom_site_label_1
_geom_bond_atom_site_label_2
_geom_bond_distance
_geom_bond_site_symmetry_2
S1 O1 1.439(3) 6_565
S1 O1 1.439(3) .
S1 N1 1.607(6) .
S1 C3 1.776(7) .
N1 C1 1.478(5) 6_565
N1 C1 1.478(5) .
C1 C2 1.511(7) .
C2 C2 1.366(9) 4_665
C2 C2 1.391(9) 6_565
C3 C4 1.383(5) .
C3 C4 1.383(5) 6_565
C4 C5 1.397(7) .
C5 C6 1.388(6) .
C6 C5 1.388(6) 6_565
C6 C7 1.507(12) .
Cl1A C1A 1.790(10) 2_665
Cl1A C1A 1.790(10) 3_565
Cl1A C1A 1.790(10) .
Cl2A C1A 1.802(10) 2_665
Cl2A C1A 1.802(10) 3_565
Cl2A C1A 1.802(10) .

loop_
_geom_torsion_atom_site_label_1
_geom_torsion_atom_site_label_2
_geom_torsion_atom_site_label_3
_geom_torsion_atom_site_label_4
_geom_torsion
_geom_torsion_site_symmetry_1
_geom_torsion_site_symmetry_4
O1 S1 N1 C1 -172.4(4) 6_565 6_565
O1 S1 N1 C1 -43.2(5) . 6_565
C3 S1 N1 C1 72.2(4) . 6_565
O1 S1 N1 C1 43.2(5) 6_565 .
O1 S1 N1 C1 172.4(4) . .
C3 S1 N1 C1 -72.2(4) . .
C1 N1 C1 C2 4.6(7) 6_565 .
S1 N1 C1 C2 151.4(4) . .
N1 C1 C2 C2 -179.3(3) . 4_665
N1 C1 C2 C2 -2.7(4) . 6_565
O1 S1 C3 C4 -24.5(6) 6_565 .
O1 S1 C3 C4 -155.5(4) . .
N1 S1 C3 C4 90.0(5) . .
O1 S1 C3 C4 155.5(4) 6_565 6_565
O1 S1 C3 C4 24.5(5) . 6_565
N1 S1 C3 C4 -90.0(5) . 6_565
C4 C3 C4 C5 -0.2(9) 6_565 .
S1 C3 C4 C5 179.8(4) . .
C3 C4 C5 C6 -0.3(8) . .
C4 C5 C6 C5 0.9(12) . 6_565
C4 C5 C6 C7 -176.2(8) . .
C1A Cl1A C1A Cl2A -39.6(4) 2_665 .
C1A Cl1A C1A Cl2A 39.6(4) 3_565 .
C1A Cl2A C1A Cl1A 39.4(4) 2_665 .
C1A Cl2A C1A Cl1A -39.4(4) 3_565 .
